data_7150153
loop_
_publ_author_name
'Duggan, Heather M. E.'
'Hitchcock, Peter B.'
'Young, Douglas W.'

_publ_section_title
;
 Synthesis of 5/7-, 5/8- and 5/9-bicyclic lactam templates as
 constraints for external beta-turns.
;
_journal_issue 12
_journal_name_full 'Organic &amp; biomolecular chemistry'
_journal_page_first 2287
_journal_page_last 2295
_journal_paper_doi 10.1039/b503014e
_journal_volume 3
_journal_year 2005
_chemical_compound_source 'synthesis as described'
_chemical_formula_moiety 'C10 H15 Cl1 N2 O3'
_chemical_formula_sum 'C10 H15 Cl N2 O3'
_chemical_formula_weight 246.69
_chemical_name_systematic
;
?
;
_space_group_IT_number 19
_symmetry_cell_setting orthorhombic
_symmetry_Int_Tables_number 19
_symmetry_space_group_name_Hall 'P 2ac 2ab'
_symmetry_space_group_name_H-M 'P 21 21 21'
_atom_sites_solution_hydrogens difmap
_atom_sites_solution_primary direct
_atom_sites_solution_secondary difmap
_audit_conform_dict_location ftp://ftp.iucr.org/cifdics/cif_core.dic
_audit_conform_dict_name cif_core.dic
_audit_conform_dict_version 2.1
_audit_creation_date 2001-09-11T09:59:35-00:00
_audit_creation_method 'WinGX routine CIF_UPDATE'
_cell_angle_alpha 90
_cell_angle_beta 90
_cell_angle_gamma 90
_cell_formula_units_Z 4
_cell_length_a 6.4839(4)
_cell_length_b 12.5501(10)
_cell_length_c 13.7734(7)
_cell_measurement_reflns_used 2984
_cell_measurement_temperature 173(2)
_cell_measurement_theta_max 25.028
_cell_measurement_theta_min 3.705
_cell_measurement_wavelength 0.71073
_cell_volume 1120.79(13)
_computing_cell_refinement 'HKL Scalepack (Otwinowski & Minor 1997)'
_computing_data_reduction 'HKL Denzo and Scalepack (Otwinowski & Minor 1997)'
_computing_molecular_graphics 'Ortep-3 for Windows (Farrugia, 1997)'
_computing_publication_material 'WinGX publication routines (Farrugia, 1999)'
_computing_structure_refinement 'SHELXL-97 (Sheldrick, 1997)'
_computing_structure_solution 'SHELXS-97 (Sheldrick, 1997)'
_diffrn_ambient_temperature 173(2)
_diffrn_measured_fraction_theta_full 0.993
_diffrn_measured_fraction_theta_max 0.993
_diffrn_measurement_device KappaCCD
_diffrn_measurement_method CCD
_diffrn_radiation_monochromator graphite
_diffrn_radiation_probe x-ray
_diffrn_radiation_type MoK\a
_diffrn_radiation_wavelength 0.71073
_diffrn_reflns_av_R_equivalents 0.0522
_diffrn_reflns_av_unetI/netI 0.0572
_diffrn_reflns_limit_h_max 7
_diffrn_reflns_limit_h_min -6
_diffrn_reflns_limit_k_max 14
_diffrn_reflns_limit_k_min -11
_diffrn_reflns_limit_l_max 16
_diffrn_reflns_limit_l_min -16
_diffrn_reflns_number 4878
_diffrn_reflns_theta_full 25.04
_diffrn_reflns_theta_max 25.04
_diffrn_reflns_theta_min 3.83
_exptl_absorpt_coefficient_mu 0.335
_exptl_absorpt_correction_T_max 0.9834
_exptl_absorpt_correction_T_min 0.8776
_exptl_crystal_colour colourless
_exptl_crystal_density_diffrn 1.462
_exptl_crystal_density_method 'not measured'
_exptl_crystal_description prism
_exptl_crystal_F_000 520
_exptl_crystal_size_max 0.4
_exptl_crystal_size_mid 0.1
_exptl_crystal_size_min 0.05
_refine_diff_density_max 0.3
_refine_diff_density_min -0.187
_refine_diff_density_rms 0.044
_refine_ls_abs_structure_details 'Flack H D (1983), Acta Cryst. A39, 876-881'
_refine_ls_abs_structure_Flack -0.02(8)
_refine_ls_extinction_method none
_refine_ls_goodness_of_fit_ref 1.029
_refine_ls_hydrogen_treatment 'refined isptropic'
_refine_ls_matrix_type full
_refine_ls_number_parameters 205
_refine_ls_number_reflns 1971
_refine_ls_number_restraints 0
_refine_ls_restrained_S_all 1.029
_refine_ls_R_factor_all 0.0454
_refine_ls_R_factor_gt 0.0364
_refine_ls_shift/su_max 0
_refine_ls_shift/su_mean 0
_refine_ls_structure_factor_coef Fsqd
_refine_ls_weighting_details 'calc w=1/[\s^2^(Fo^2^)+(0.0265P)^2^+0.3393P] where P=(Fo^2^+2Fc^2^)/3'
_refine_ls_weighting_scheme calc
_refine_ls_wR_factor_gt 0.076
_refine_ls_wR_factor_ref 0.0802
_reflns_number_gt 1735
_reflns_number_total 1971
_reflns_threshold_expression >2sigma(I)
_cod_data_source_file b503014e.txt
_cod_data_source_block sep601
_cod_original_sg_symbol_H-M P2(1)2(1)2(1)
_cod_database_code 7150153

loop_
_symmetry_equiv_pos_as_xyz
'x, y, z'
'-x+1/2, -y, z+1/2'
'x+1/2, -y+1/2, -z'
'-x, y+1/2, -z+1/2'

loop_
_atom_site_label
_atom_site_type_symbol
_atom_site_fract_x
_atom_site_fract_y
_atom_site_fract_z
_atom_site_U_iso_or_equiv
_atom_site_adp_type
_atom_site_occupancy
_atom_site_symmetry_multiplicity
_atom_site_calc_flag
_atom_site_refinement_flags
_atom_site_disorder_assembly
_atom_site_disorder_group
Cl Cl 0.60909(11) 0.89568(5) 0.44091(5) 0.02711(19) Uani 1 1 d . . .
O1 O 0.8303(3) 0.39474(16) 0.91089(14) 0.0341(5) Uani 1 1 d . . .
O2 O 0.6622(3) 0.54729(15) 0.94023(16) 0.0349(5) Uani 1 1 d . . .
H2A H 0.583(8) 0.496(4) 0.984(3) 0.120(18) Uiso 1 1 d . . .
O3 O 0.6528(3) 0.55328(15) 0.70721(15) 0.0324(5) Uani 1 1 d . . .
N1 N 0.5532(5) 0.7109(2) 0.58856(19) 0.0307(6) Uani 1 1 d . . .
H1C H 0.428(6) 0.680(3) 0.612(2) 0.043(9) Uiso 1 1 d . . .
H1B H 0.610(5) 0.664(3) 0.549(2) 0.040(9) Uiso 1 1 d . . .
H1A H 0.526(5) 0.771(3) 0.559(3) 0.056(11) Uiso 1 1 d . . .
N2 N 0.8935(4) 0.64672(15) 0.79158(15) 0.0212(5) Uani 1 1 d . . .
C1 C 0.7475(4) 0.6366(2) 0.72283(19) 0.0223(6) Uani 1 1 d . . .
C2 C 0.7028(4) 0.7384(2) 0.6664(2) 0.0215(6) Uani 1 1 d . . .
H2 H 0.825(4) 0.761(2) 0.6344(17) 0.015(7) Uiso 1 1 d . . .
C3 C 0.6254(5) 0.8283(2) 0.7287(2) 0.0251(6) Uani 1 1 d . . .
H3 H 0.508(5) 0.857(2) 0.711(2) 0.031(8) Uiso 1 1 d . . .
C4 C 0.7140(5) 0.8661(2) 0.8077(2) 0.0302(7) Uani 1 1 d . . .
H4 H 0.655(5) 0.924(3) 0.836(2) 0.038(9) Uiso 1 1 d . . .
C5 C 0.9121(5) 0.8313(2) 0.8543(2) 0.0341(7) Uani 1 1 d . . .
H5B H 1.021(6) 0.901(3) 0.863(3) 0.072(12) Uiso 1 1 d . . .
H5A H 0.875(4) 0.808(2) 0.920(2) 0.029(8) Uiso 1 1 d . . .
C6 C 1.0258(4) 0.7415(2) 0.8038(2) 0.0264(6) Uani 1 1 d . . .
H6 H 1.065(4) 0.765(2) 0.740(2) 0.026(7) Uiso 1 1 d . . .
C7 C 1.2096(5) 0.6982(3) 0.8609(3) 0.0395(8) Uani 1 1 d . . .
H7B H 1.307(6) 0.662(3) 0.811(3) 0.066(12) Uiso 1 1 d . . .
H7A H 1.279(6) 0.754(3) 0.901(2) 0.053(10) Uiso 1 1 d . . .
C8 C 1.1210(5) 0.6061(3) 0.9181(2) 0.0435(8) Uani 1 1 d . . .
H8B H 1.033(5) 0.642(3) 0.983(3) 0.060(11) Uiso 1 1 d . . .
H8A H 1.226(6) 0.551(3) 0.939(3) 0.057(10) Uiso 1 1 d . . .
C9 C 0.9698(4) 0.5546(2) 0.8453(2) 0.0269(7) Uani 1 1 d . . .
H9 H 1.033(4) 0.509(2) 0.801(2) 0.029(8) Uiso 1 1 d . . .
C10 C 0.8117(5) 0.4909(2) 0.8997(2) 0.0288(7) Uani 1 1 d . . .

loop_
_atom_site_aniso_label
_atom_site_aniso_U_11
_atom_site_aniso_U_22
_atom_site_aniso_U_33
_atom_site_aniso_U_23
_atom_site_aniso_U_13
_atom_site_aniso_U_12
Cl 0.0306(4) 0.0213(3) 0.0295(3) -0.0005(3) 0.0001(3) 0.0003(3)
O1 0.0445(13) 0.0199(10) 0.0380(11) 0.0053(9) 0.0072(9) 0.0010(10)
O2 0.0375(13) 0.0258(11) 0.0414(12) 0.0038(11) 0.0126(11) 0.0043(9)
O3 0.0339(13) 0.0223(11) 0.0409(11) 0.0004(9) -0.0034(9) -0.0074(9)
N1 0.0401(17) 0.0245(14) 0.0275(14) 0.0023(13) -0.0085(12) -0.0049(13)
N2 0.0237(11) 0.0169(11) 0.0231(11) 0.0039(9) 0.0005(10) 0.0010(10)
C1 0.0240(14) 0.0194(14) 0.0235(14) 0.0001(12) 0.0060(11) 0.0002(12)
C2 0.0224(14) 0.0198(14) 0.0222(14) 0.0011(12) -0.0021(12) -0.0042(12)
C3 0.0247(15) 0.0191(14) 0.0315(16) 0.0050(12) 0.0014(13) 0.0026(13)
C4 0.0416(18) 0.0213(16) 0.0278(16) -0.0051(13) 0.0026(13) 0.0052(13)
C5 0.049(2) 0.0293(16) 0.0245(16) -0.0036(14) -0.0086(15) 0.0045(16)
C6 0.0258(16) 0.0225(15) 0.0309(15) 0.0044(13) -0.0028(13) -0.0057(12)
C7 0.0334(18) 0.037(2) 0.048(2) 0.0091(17) -0.0116(16) -0.0029(16)
C8 0.0321(17) 0.0426(19) 0.056(2) 0.0159(17) -0.0160(16) -0.0037(19)
C9 0.0251(15) 0.0223(15) 0.0334(16) 0.0078(14) 0.0043(13) 0.0064(12)
C10 0.0329(17) 0.0260(17) 0.0274(15) 0.0034(13) -0.0045(13) 0.0013(13)

loop_
_atom_type_symbol
_atom_type_description
_atom_type_scat_dispersion_real
_atom_type_scat_dispersion_imag
_atom_type_scat_source
C C 0.0033 0.0016 'International Tables Vol C Tables 4.2.6.8 and 6.1.1.4'
H H 0 0 'International Tables Vol C Tables 4.2.6.8 and 6.1.1.4'
Cl Cl 0.1484 0.1585 'International Tables Vol C Tables 4.2.6.8 and 6.1.1.4'
N N 0.0061 0.0033 'International Tables Vol C Tables 4.2.6.8 and 6.1.1.4'
O O 0.0106 0.006 'International Tables Vol C Tables 4.2.6.8 and 6.1.1.4'

loop_
_geom_angle_atom_site_label_1
_geom_angle_atom_site_label_2
_geom_angle_atom_site_label_3
_geom_angle
_geom_angle_site_symmetry_1
_geom_angle_site_symmetry_3
_geom_angle_publ_flag
C1 N2 C9 121.4(2) . . ?
C1 N2 C6 124.4(2) . . ?
C9 N2 C6 112.6(2) . . ?
O3 C1 N2 123.6(2) . . ?
O3 C1 C2 121.9(2) . . ?
N2 C1 C2 114.5(2) . . ?
N1 C2 C3 111.6(3) . . ?
N1 C2 C1 107.3(2) . . ?
C3 C2 C1 113.7(2) . . ?
C4 C3 C2 126.5(3) . . ?
C3 C4 C5 128.3(3) . . ?
C4 C5 C6 115.9(2) . . ?
N2 C6 C5 111.6(2) . . ?
N2 C6 C7 103.0(2) . . ?
C5 C6 C7 114.0(3) . . ?
C8 C7 C6 104.1(3) . . ?
C7 C8 C9 102.8(2) . . ?
N2 C9 C10 116.3(2) . . ?
N2 C9 C8 102.3(2) . . ?
C10 C9 C8 109.4(2) . . ?
O1 C10 O2 123.1(3) . . ?
O1 C10 C9 121.4(3) . . ?
O2 C10 C9 115.2(3) . . ?

loop_
_geom_bond_atom_site_label_1
_geom_bond_atom_site_label_2
_geom_bond_distance
_geom_bond_site_symmetry_2
_geom_bond_publ_flag
O1 C10 1.222(3) . ?
O2 C10 1.324(3) . ?
O3 C1 1.231(3) . ?
N1 C2 1.486(4) . ?
N2 C1 1.345(4) . ?
N2 C9 1.459(3) . ?
N2 C6 1.476(3) . ?
C1 C2 1.523(4) . ?
C2 C3 1.504(4) . ?
C3 C4 1.320(4) . ?
C4 C5 1.501(4) . ?
C5 C6 1.516(4) . ?
C6 C7 1.528(4) . ?
C7 C8 1.512(5) . ?
C8 C9 1.545(4) . ?
C9 C10 1.500(4) . ?

loop_
_cod_related_entry_id
_cod_related_entry_database
_cod_related_entry_code
1 ChemSpider 9622842
